data_7160202
loop_
_publ_author_name
'Panda, Tarun K.'
'Devadkar , Ajitaro'
'Paul, Ishita'
'Dey, Soumyadip'
'Sau, Abhijit'

_publ_section_title
;
 Facile access to trifluoromethyl propargyl alcohol by metal free transfer
 hydrogenation and cyanation of alkynyl Ketone
;
_journal_name_full 'Organic &amp; Biomolecular Chemistry'
_journal_paper_doi 10.1039/D4OB00844H
_journal_year 2024
_chemical_formula_moiety 'C16 H12 Cl F3 N2'
_chemical_formula_sum 'C16 H12 Cl F3 N2'
_chemical_formula_weight 324.73
_space_group_crystal_system monoclinic
_space_group_IT_number 14
_space_group_name_Hall '-P 2yn'
_space_group_name_H-M_alt 'P 1 21/n 1'
_atom_sites_solution_hydrogens mixed
_audit_creation_method SHELXL-2018/3
_audit_update_record
;
2024-04-21 deposited with the CCDC.	2024-11-01 downloaded from the CCDC.
;
_cell_angle_alpha 90
_cell_angle_beta 106.588(5)
_cell_angle_gamma 90
_cell_formula_units_Z 4
_cell_length_a 13.9662(18)
_cell_length_b 6.6425(8)
_cell_length_c 16.868(2)
_cell_measurement_reflns_used 19966
_cell_measurement_temperature 305(2)
_cell_measurement_theta_max 27.125
_cell_measurement_theta_min 2.235
_cell_volume 1499.7(3)
_computing_cell_refinement 'SAINT V8.38A (Bruker, 2018)'
_computing_data_collection 'SAINT V8.38A (Bruker, 2018)'
_computing_molecular_graphics 'SHELXL 2018/3 (Sheldrick, 2015)'
_computing_publication_material 'ORTEP III and WinGX'
_computing_structure_refinement 'SHELXL-2018/3 (Sheldrick, 2018)'
_computing_structure_solution 'SHELXT 2018/2 (Sheldrick, 2018)'
_diffrn_ambient_temperature 305(2)
_diffrn_measured_fraction_theta_full 0.997
_diffrn_measured_fraction_theta_max 0.998
_diffrn_measurement_device_type 'Bruker APEX-II CCD'
_diffrn_radiation_type MoK\a
_diffrn_radiation_wavelength 0.71073
_diffrn_reflns_av_R_equivalents 0.0577
_diffrn_reflns_av_unetI/netI 0.0409
_diffrn_reflns_Laue_measured_fraction_full 0.997
_diffrn_reflns_Laue_measured_fraction_max 0.998
_diffrn_reflns_limit_h_max 17
_diffrn_reflns_limit_h_min -17
_diffrn_reflns_limit_k_max 8
_diffrn_reflns_limit_k_min -8
_diffrn_reflns_limit_l_max 21
_diffrn_reflns_limit_l_min -21
_diffrn_reflns_number 19966
_diffrn_reflns_point_group_measured_fraction_full 0.997
_diffrn_reflns_point_group_measured_fraction_max 0.998
_diffrn_reflns_theta_full 25.242
_diffrn_reflns_theta_max 27.125
_diffrn_reflns_theta_min 2.235
_exptl_absorpt_coefficient_mu 0.284
_exptl_absorpt_correction_T_max 0.969
_exptl_absorpt_correction_T_min 0.947
_exptl_absorpt_correction_type multi-scan
_exptl_crystal_colour colorless
_exptl_crystal_density_diffrn 1.438
_exptl_crystal_description block
_exptl_crystal_F_000 664
_exptl_crystal_size_max 0.19
_exptl_crystal_size_mid 0.17
_exptl_crystal_size_min 0.11
_refine_diff_density_max 0.262
_refine_diff_density_min -0.247
_refine_diff_density_rms 0.044
_refine_ls_extinction_method none
_refine_ls_goodness_of_fit_ref 1.040
_refine_ls_hydrogen_treatment mixed
_refine_ls_matrix_type full
_refine_ls_number_parameters 203
_refine_ls_number_reflns 3314
_refine_ls_number_restraints 0
_refine_ls_restrained_S_all 1.040
_refine_ls_R_factor_all 0.0728
_refine_ls_R_factor_gt 0.0495
_refine_ls_shift/su_max 0.001
_refine_ls_shift/su_mean 0.000
_refine_ls_structure_factor_coef Fsqd
_refine_ls_weighting_details 'w=1/[\s^2^(Fo^2^)+(0.0611P)^2^+0.4689P] where P=(Fo^2^+2Fc^2^)/3'
_refine_ls_weighting_scheme calc
_refine_ls_wR_factor_gt 0.1281
_refine_ls_wR_factor_ref 0.1441
_reflns_Friedel_coverage 0.000
_reflns_number_gt 2330
_reflns_number_total 3314
_reflns_threshold_expression 'I > 2\s(I)'
_cod_data_source_file d4ob00844h2.cif
_cod_data_source_block shelx_6d
_cod_original_cell_volume 1499.8(3)
_cod_original_sg_symbol_H-M 'P 21/n'
_cod_database_code 7160202
_shelx_shelxl_version_number 2018/3
_shelx_space_group_comment
;
The symmetry employed for this shelxl refinement is uniquely defined
by the following loop, which should always be used as a source of
symmetry information in preference to the above space-group names.
They are only intended as comments.
;

loop_
_space_group_symop_operation_xyz
'x, y, z'
'-x+1/2, y+1/2, -z+1/2'
'-x, -y, -z'
'x-1/2, -y-1/2, z-1/2'

loop_
_atom_site_label
_atom_site_type_symbol
_atom_site_fract_x
_atom_site_fract_y
_atom_site_fract_z
_atom_site_U_iso_or_equiv
_atom_site_adp_type
_atom_site_occupancy
_atom_site_site_symmetry_order
_atom_site_calc_flag
_atom_site_refinement_flags_posn
_atom_site_refinement_flags_adp
_atom_site_refinement_flags_occupancy
_atom_site_disorder_assembly
_atom_site_disorder_group
Cl1 Cl 0.59310(5) 0.79099(13) 0.63058(4) 0.0881(3) Uani 1 1 d . . . . .
F1 F 0.18513(13) 0.2675(3) 0.24998(11) 0.1001(6) Uani 1 1 d . . . . .
F2 F 0.1265(2) 0.0297(2) 0.30474(12) 0.1408(10) Uani 1 1 d . . . . .
F3 F 0.03129(13) 0.2482(3) 0.23365(11) 0.1166(7) Uani 1 1 d . . . . .
N1 N 0.12628(14) 0.4166(3) 0.48665(11) 0.0584(4) Uani 1 1 d . . . . .
N2 N 0.11805(13) 0.2681(2) 0.42919(11) 0.0542(4) Uani 1 1 d . . . . .
C1 C 0.46852(16) 0.7384(3) 0.58111(13) 0.0569(5) Uani 1 1 d . . . . .
C2 C 0.40256(18) 0.8925(3) 0.55236(15) 0.0669(6) Uani 1 1 d . . . . .
H2 H 0.424303 1.025472 0.558425 0.080 Uiso 1 1 calc R U . . .
C3 C 0.30348(17) 0.8484(3) 0.51428(14) 0.0613(5) Uani 1 1 d . . . . .
H3 H 0.258583 0.952699 0.494591 0.074 Uiso 1 1 calc R U . . .
C4 C 0.27003(14) 0.6522(3) 0.50499(11) 0.0468(4) Uani 1 1 d . . . . .
C5 C 0.16165(16) 0.6081(3) 0.46006(13) 0.0539(5) Uani 1 1 d . . . . .
C6 C 0.12475(14) 0.3679(3) 0.56661(13) 0.0544(5) Uani 1 1 d . . . . .
C7 C 0.14277(17) 0.5149(4) 0.62745(15) 0.0704(6) Uani 1 1 d . . . . .
H7 H 0.155241 0.646739 0.614736 0.084 Uiso 1 1 calc R U . . .
C8 C 0.1422(2) 0.4659(5) 0.70685(17) 0.0864(8) Uani 1 1 d . . . . .
H8 H 0.154837 0.565032 0.747449 0.104 Uiso 1 1 calc R U . . .
C9 C 0.1233(2) 0.2722(6) 0.7265(2) 0.0965(10) Uani 1 1 d . . . . .
H9 H 0.123416 0.239788 0.780138 0.116 Uiso 1 1 calc R U . . .
C10 C 0.14436(18) 0.5688(3) 0.36698(13) 0.0628(6) Uani 1 1 d . . . . .
H10A H 0.085965 0.639862 0.333749 0.075 Uiso 1 1 calc R U . . .
H10B H 0.202118 0.606688 0.349265 0.075 Uiso 1 1 calc R U . . .
C11 C 0.12872(15) 0.3468(3) 0.36312(13) 0.0534(5) Uani 1 1 d . . . . .
C12 C 0.11870(19) 0.2212(4) 0.28922(14) 0.0661(6) Uani 1 1 d . . . . .
C13 C 0.1041(2) 0.1263(5) 0.6659(2) 0.0901(9) Uani 1 1 d . . . . .
H13 H 0.090646 -0.004836 0.678861 0.108 Uiso 1 1 calc R U . . .
C14 C 0.10451(17) 0.1725(4) 0.58647(15) 0.0663(6) Uani 1 1 d . . . . .
H14 H 0.091263 0.072859 0.546058 0.080 Uiso 1 1 calc R U . . .
C15 C 0.33822(16) 0.5004(3) 0.53438(13) 0.0556(5) Uani 1 1 d . . . . .
H15 H 0.316847 0.367214 0.528641 0.067 Uiso 1 1 calc R U . . .
C16 C 0.43728(16) 0.5421(3) 0.57205(13) 0.0595(5) Uani 1 1 d . . . . .
H16 H 0.482566 0.438113 0.591153 0.071 Uiso 1 1 calc R U . . .
H5 H 0.1191(16) 0.721(3) 0.4695(13) 0.058(6) Uiso 1 1 d . . . . .

loop_
_atom_site_aniso_label
_atom_site_aniso_U_11
_atom_site_aniso_U_22
_atom_site_aniso_U_33
_atom_site_aniso_U_23
_atom_site_aniso_U_13
_atom_site_aniso_U_12
Cl1 0.0579(4) 0.1251(6) 0.0739(4) -0.0094(4) 0.0067(3) -0.0148(3)
F1 0.0976(12) 0.1274(14) 0.0884(11) -0.0186(9) 0.0478(10) -0.0075(10)
F2 0.276(3) 0.0576(10) 0.1033(13) -0.0158(9) 0.0767(17) 0.0000(13)
F3 0.0823(11) 0.1727(19) 0.0797(11) -0.0518(11) -0.0011(9) -0.0011(11)
N1 0.0676(11) 0.0528(10) 0.0545(10) -0.0043(8) 0.0168(8) -0.0128(8)
N2 0.0553(9) 0.0497(9) 0.0565(10) -0.0040(8) 0.0141(8) -0.0053(7)
C1 0.0531(11) 0.0753(14) 0.0430(10) -0.0036(9) 0.0146(9) -0.0053(10)
C2 0.0680(14) 0.0515(12) 0.0780(15) -0.0022(11) 0.0157(12) -0.0109(10)
C3 0.0623(13) 0.0439(11) 0.0735(14) 0.0049(10) 0.0126(11) 0.0013(9)
C4 0.0554(10) 0.0414(10) 0.0442(10) 0.0001(8) 0.0153(8) 0.0012(8)
C5 0.0561(11) 0.0420(10) 0.0601(12) -0.0002(9) 0.0108(10) -0.0007(9)
C6 0.0422(10) 0.0675(13) 0.0554(12) -0.0005(10) 0.0168(9) -0.0015(9)
C7 0.0642(13) 0.0851(16) 0.0676(15) -0.0117(12) 0.0279(12) -0.0086(12)
C8 0.0701(16) 0.129(3) 0.0677(16) -0.0198(17) 0.0316(13) -0.0053(16)
C9 0.090(2) 0.141(3) 0.0729(18) 0.0183(19) 0.0469(16) 0.0180(19)
C10 0.0701(13) 0.0546(12) 0.0545(12) 0.0079(10) 0.0032(10) -0.0040(10)
C11 0.0529(11) 0.0514(11) 0.0519(11) 0.0017(9) 0.0086(9) 0.0002(9)
C12 0.0753(15) 0.0638(14) 0.0588(13) -0.0045(10) 0.0183(12) -0.0005(11)
C13 0.097(2) 0.097(2) 0.095(2) 0.0242(17) 0.0568(17) 0.0126(16)
C14 0.0652(13) 0.0707(14) 0.0710(14) 0.0068(12) 0.0321(11) 0.0017(11)
C15 0.0613(12) 0.0438(10) 0.0602(12) 0.0001(9) 0.0150(10) 0.0036(9)
C16 0.0612(12) 0.0628(13) 0.0533(12) 0.0052(10) 0.0144(10) 0.0116(10)

loop_
_atom_type_symbol
_atom_type_description
_atom_type_scat_dispersion_real
_atom_type_scat_dispersion_imag
_atom_type_scat_source
Cl Cl 0.1484 0.1585 'International Tables Vol C Tables 4.2.6.8 and 6.1.1.4'
F F 0.0171 0.0103 'International Tables Vol C Tables 4.2.6.8 and 6.1.1.4'
N N 0.0061 0.0033 'International Tables Vol C Tables 4.2.6.8 and 6.1.1.4'
C C 0.0033 0.0016 'International Tables Vol C Tables 4.2.6.8 and 6.1.1.4'
H H 0.0000 0.0000 'International Tables Vol C Tables 4.2.6.8 and 6.1.1.4'

loop_
_geom_angle_atom_site_label_1
_geom_angle_atom_site_label_2
_geom_angle_atom_site_label_3
_geom_angle
_geom_angle_site_symmetry_1
_geom_angle_site_symmetry_3
_geom_angle_publ_flag
N2 N1 C6 119.89(17) . . ?
N2 N1 C5 111.94(16) . . ?
C6 N1 C5 126.29(17) . . ?
C11 N2 N1 108.46(16) . . ?
C16 C1 C2 120.8(2) . . ?
C16 C1 Cl1 119.26(17) . . ?
C2 C1 Cl1 119.98(18) . . ?
C1 C2 C3 119.3(2) . . ?
C1 C2 H2 120.4 . . ?
C3 C2 H2 120.4 . . ?
C4 C3 C2 121.1(2) . . ?
C4 C3 H3 119.5 . . ?
C2 C3 H3 119.5 . . ?
C3 C4 C15 118.29(19) . . ?
C3 C4 C5 119.85(18) . . ?
C15 C4 C5 121.81(17) . . ?
N1 C5 C4 112.77(16) . . ?
N1 C5 C10 101.23(16) . . ?
C4 C5 C10 112.70(18) . . ?
N1 C5 H5 109.4(12) . . ?
C4 C5 H5 109.3(12) . . ?
C10 C5 H5 111.3(13) . . ?
C7 C6 C14 119.1(2) . . ?
C7 C6 N1 120.2(2) . . ?
C14 C6 N1 120.7(2) . . ?
C8 C7 C6 120.1(3) . . ?
C8 C7 H7 119.9 . . ?
C6 C7 H7 119.9 . . ?
C9 C8 C7 120.6(3) . . ?
C9 C8 H8 119.7 . . ?
C7 C8 H8 119.7 . . ?
C8 C9 C13 119.4(3) . . ?
C8 C9 H9 120.3 . . ?
C13 C9 H9 120.3 . . ?
C11 C10 C5 100.97(17) . . ?
C11 C10 H10A 111.6 . . ?
C5 C10 H10A 111.6 . . ?
C11 C10 H10B 111.6 . . ?
C5 C10 H10B 111.6 . . ?
H10A C10 H10B 109.4 . . ?
N2 C11 C12 119.99(19) . . ?
N2 C11 C10 114.79(19) . . ?
C12 C11 C10 125.10(19) . . ?
F2 C12 F1 107.4(2) . . ?
F2 C12 F3 106.5(2) . . ?
F1 C12 F3 104.6(2) . . ?
F2 C12 C11 113.7(2) . . ?
F1 C12 C11 112.4(2) . . ?
F3 C12 C11 111.6(2) . . ?
C14 C13 C9 120.7(3) . . ?
C14 C13 H13 119.6 . . ?
C9 C13 H13 119.6 . . ?
C13 C14 C6 120.0(3) . . ?
C13 C14 H14 120.0 . . ?
C6 C14 H14 120.0 . . ?
C16 C15 C4 121.28(19) . . ?
C16 C15 H15 119.4 . . ?
C4 C15 H15 119.4 . . ?
C1 C16 C15 119.3(2) . . ?
C1 C16 H16 120.3 . . ?
C15 C16 H16 120.3 . . ?

loop_
_geom_bond_atom_site_label_1
_geom_bond_atom_site_label_2
_geom_bond_distance
_geom_bond_site_symmetry_2
_geom_bond_publ_flag
Cl1 C1 1.737(2) . ?
F1 C12 1.321(3) . ?
F2 C12 1.297(3) . ?
F3 C12 1.322(3) . ?
N1 N2 1.365(2) . ?
N1 C6 1.393(3) . ?
N1 C5 1.480(3) . ?
N2 C11 1.278(3) . ?
C1 C16 1.369(3) . ?
C1 C2 1.370(3) . ?
C2 C3 1.381(3) . ?
C2 H2 0.9300 . ?
C3 C4 1.378(3) . ?
C3 H3 0.9300 . ?
C4 C15 1.378(3) . ?
C4 C5 1.516(3) . ?
C5 C10 1.541(3) . ?
C5 H5 1.00(2) . ?
C6 C7 1.386(3) . ?
C6 C14 1.390(3) . ?
C7 C8 1.381(4) . ?
C7 H7 0.9300 . ?
C8 C9 1.373(5) . ?
C8 H8 0.9300 . ?
C9 C13 1.378(5) . ?
C9 H9 0.9300 . ?
C10 C11 1.489(3) . ?
C10 H10A 0.9700 . ?
C10 H10B 0.9700 . ?
C11 C12 1.473(3) . ?
C13 C14 1.377(4) . ?
C13 H13 0.9300 . ?
C14 H14 0.9300 . ?
C15 C16 1.376(3) . ?
C15 H15 0.9300 . ?
C16 H16 0.9300 . ?

loop_
_geom_hbond_atom_site_label_D
_geom_hbond_atom_site_label_H
_geom_hbond_atom_site_label_A
_geom_hbond_distance_DH
_geom_hbond_distance_HA
_geom_hbond_distance_DA
_geom_hbond_angle_DHA
_geom_hbond_site_symmetry_A
_geom_hbond_publ_flag
C16 H16 F3 0.93 2.62 3.291(3) 130.0 4_666 yes
C16 H16 F3 0.93 2.62 3.291(3) 130.0 4_666 yes

loop_
_geom_torsion_atom_site_label_1
_geom_torsion_atom_site_label_2
_geom_torsion_atom_site_label_3
_geom_torsion_atom_site_label_4
_geom_torsion
_geom_torsion_site_symmetry_1
_geom_torsion_site_symmetry_2
_geom_torsion_site_symmetry_3
_geom_torsion_site_symmetry_4
_geom_torsion_publ_flag
C6 N1 N2 C11 -175.29(18) . . . . ?
C5 N1 N2 C11 -9.9(2) . . . . ?
C16 C1 C2 C3 0.4(3) . . . . ?
Cl1 C1 C2 C3 -179.03(18) . . . . ?
C1 C2 C3 C4 0.2(4) . . . . ?
C2 C3 C4 C15 -0.3(3) . . . . ?
C2 C3 C4 C5 -177.7(2) . . . . ?
N2 N1 C5 C4 -104.91(19) . . . . ?
C6 N1 C5 C4 59.3(3) . . . . ?
N2 N1 C5 C10 15.8(2) . . . . ?
C6 N1 C5 C10 179.99(19) . . . . ?
C3 C4 C5 N1 -153.76(18) . . . . ?
C15 C4 C5 N1 28.9(3) . . . . ?
C3 C4 C5 C10 92.4(2) . . . . ?
C15 C4 C5 C10 -84.9(2) . . . . ?
N2 N1 C6 C7 173.71(19) . . . . ?
C5 N1 C6 C7 10.6(3) . . . . ?
N2 N1 C6 C14 -6.8(3) . . . . ?
C5 N1 C6 C14 -169.9(2) . . . . ?
C14 C6 C7 C8 1.1(3) . . . . ?
N1 C6 C7 C8 -179.3(2) . . . . ?
C6 C7 C8 C9 -0.4(4) . . . . ?
C7 C8 C9 C13 -0.4(4) . . . . ?
N1 C5 C10 C11 -14.5(2) . . . . ?
C4 C5 C10 C11 106.23(19) . . . . ?
N1 N2 C11 C12 -177.25(19) . . . . ?
N1 N2 C11 C10 -1.1(2) . . . . ?
C5 C10 C11 N2 10.7(2) . . . . ?
C5 C10 C11 C12 -173.4(2) . . . . ?
N2 C11 C12 F2 -17.9(3) . . . . ?
C10 C11 C12 F2 166.4(2) . . . . ?
N2 C11 C12 F1 -140.2(2) . . . . ?
C10 C11 C12 F1 44.1(3) . . . . ?
N2 C11 C12 F3 102.6(3) . . . . ?
C10 C11 C12 F3 -73.1(3) . . . . ?
C8 C9 C13 C14 0.5(5) . . . . ?
C9 C13 C14 C6 0.2(4) . . . . ?
C7 C6 C14 C13 -1.0(3) . . . . ?
N1 C6 C14 C13 179.5(2) . . . . ?
C3 C4 C15 C16 -0.1(3) . . . . ?
C5 C4 C15 C16 177.28(19) . . . . ?
C2 C1 C16 C15 -0.7(3) . . . . ?
Cl1 C1 C16 C15 178.68(16) . . . . ?
C4 C15 C16 C1 0.6(3) . . . . ?
